data_7200562
loop_
_publ_author_name
'Cao, Man-Li'
'Mo, Hao-Jun'
'Liang, Jin-Juan'
'Ye, Bao-Hui'

_publ_section_title
;
 Reversible single-crystal-to-single-crystal transformation driven by
 adsorption/desorption of water over organic solvents and thermal
 stimulation
;
_journal_issue 5
_journal_name_full CrystEngComm
_journal_page_first 784
_journal_paper_doi 10.1039/b817993j
_journal_volume 11
_journal_year 2009
_chemical_formula_sum 'C26 H17.2 N10 Ni O2.6'
_chemical_formula_weight 569.99
_chemical_name_systematic
;
?
;
_space_group_IT_number 14
_symmetry_cell_setting monoclinic
_symmetry_space_group_name_Hall '-P 2ybc'
_symmetry_space_group_name_H-M 'P 1 21/c 1'
_atom_sites_solution_hydrogens geom
_atom_sites_solution_primary direct
_atom_sites_solution_secondary difmap
_audit_creation_method SHELXL-97
_cell_angle_alpha 90.00
_cell_angle_beta 121.096(6)
_cell_angle_gamma 90.00
_cell_formula_units_Z 2
_cell_length_a 7.0848(9)
_cell_length_b 17.511(2)
_cell_length_c 11.1614(11)
_cell_measurement_reflns_used 2321
_cell_measurement_temperature 293(2)
_cell_measurement_theta_max 26.00
_cell_measurement_theta_min 2.43
_cell_volume 1185.7(2)
_computing_structure_refinement 'SHELXL-97 (Sheldrick, 1997)'
_computing_structure_solution 'SHELXS-97 (Sheldrick, 1990)'
_diffrn_ambient_temperature 293(2)
_diffrn_measured_fraction_theta_full 0.996
_diffrn_measured_fraction_theta_max 0.996
_diffrn_measurement_device_type 'Bruker Smart Apex CCD area detector'
_diffrn_measurement_method 'phi and omega scans'
_diffrn_radiation_monochromator graphite
_diffrn_radiation_source 'fine-focus sealed tube'
_diffrn_radiation_type MoK\a
_diffrn_radiation_wavelength 0.71073
_diffrn_reflns_av_R_equivalents 0.0268
_diffrn_reflns_av_sigmaI/netI 0.0345
_diffrn_reflns_limit_h_max 8
_diffrn_reflns_limit_h_min -8
_diffrn_reflns_limit_k_max 21
_diffrn_reflns_limit_k_min -20
_diffrn_reflns_limit_l_max 9
_diffrn_reflns_limit_l_min -13
_diffrn_reflns_number 6184
_diffrn_reflns_theta_full 26.00
_diffrn_reflns_theta_max 26.00
_diffrn_reflns_theta_min 2.43
_diffrn_standards_decay_% 0
_exptl_absorpt_coefficient_mu 0.870
_exptl_absorpt_correction_T_max 0.8316
_exptl_absorpt_correction_T_min 0.8053
_exptl_absorpt_correction_type multi-scan
_exptl_absorpt_process_details SADABS
_exptl_crystal_colour green
_exptl_crystal_density_diffrn 1.596
_exptl_crystal_density_method 'not measured'
_exptl_crystal_description block
_exptl_crystal_F_000 584
_exptl_crystal_size_max 0.26
_exptl_crystal_size_mid 0.24
_exptl_crystal_size_min 0.22
_refine_diff_density_max 0.791
_refine_diff_density_min -0.613
_refine_diff_density_rms 0.075
_refine_ls_extinction_method none
_refine_ls_goodness_of_fit_ref 1.012
_refine_ls_hydrogen_treatment constr
_refine_ls_matrix_type full
_refine_ls_number_parameters 187
_refine_ls_number_reflns 2321
_refine_ls_number_restraints 0
_refine_ls_restrained_S_all 1.012
_refine_ls_R_factor_all 0.0545
_refine_ls_R_factor_gt 0.0455
_refine_ls_shift/su_max 0.000
_refine_ls_shift/su_mean 0.000
_refine_ls_structure_factor_coef Fsqd
_refine_ls_weighting_details 'calc w=1/[\s^2^(Fo^2^)+(0.0743P)^2^+0.8748P] where P=(Fo^2^+2Fc^2^)/3'
_refine_ls_weighting_scheme calc
_refine_ls_wR_factor_gt 0.1137
_refine_ls_wR_factor_ref 0.1195
_reflns_number_gt 2004
_reflns_number_total 2321
_reflns_threshold_expression >2sigma(I)
_cod_data_source_file b817993j.txt
_cod_data_source_block complex_2'
_cod_original_sg_symbol_H-M P21/c
_cod_original_formula_sum 'C26 H17.20 N10 Ni O2.60'
_cod_database_code 7200562

loop_
_symmetry_equiv_pos_as_xyz
'x, y, z'
'-x, y+1/2, -z+1/2'
'-x, -y, -z'
'x, -y-1/2, z-1/2'

loop_
_atom_site_label
_atom_site_type_symbol
_atom_site_fract_x
_atom_site_fract_y
_atom_site_fract_z
_atom_site_U_iso_or_equiv
_atom_site_adp_type
_atom_site_occupancy
_atom_site_symmetry_multiplicity
_atom_site_calc_flag
_atom_site_refinement_flags
_atom_site_disorder_assembly
_atom_site_disorder_group
Ni1 Ni 0.5000 0.5000 0.5000 0.01875(18) Uani 1 2 d S . .
O1 O 0.2633(3) 0.43261(10) 0.5047(2) 0.0250(4) Uani 1 1 d . . .
N1 N 0.7242(5) 0.41765(18) 0.0536(3) 0.0509(8) Uani 1 1 d . . .
N2 N 0.3599(4) 0.41245(12) 0.3458(2) 0.0248(5) Uani 1 1 d . . .
N3 N 0.2397(4) 0.30140(13) 0.2089(3) 0.0335(6) Uani 1 1 d . . .
N4 N 0.1213(4) 0.32470(13) 0.3704(2) 0.0288(5) Uani 1 1 d . . .
N5 N -0.2600(4) 0.08115(12) 0.1225(2) 0.0244(5) Uani 1 1 d . . .
C1 C 0.5989(7) 0.3549(2) 0.0231(4) 0.0531(9) Uani 1 1 d . . .
H1A H 0.5945 0.3211 -0.0425 0.064 Uiso 1 1 d R . .
C2 C 0.4777(6) 0.33740(19) 0.0829(4) 0.0429(8) Uani 1 1 d . . .
H2A H 0.3937 0.2930 0.0576 0.051 Uiso 1 1 d R . .
C3 C 0.4797(5) 0.38655(16) 0.1815(3) 0.0295(6) Uani 1 1 d . . .
C4 C 0.6078(5) 0.45182(17) 0.2134(3) 0.0365(7) Uani 1 1 d . . .
H4A H 0.6150 0.4868 0.2783 0.044 Uiso 1 1 d R . .
C5 C 0.7245(6) 0.4641(2) 0.1476(4) 0.0456(8) Uani 1 1 d . . .
H5A H 0.8091 0.5083 0.1706 0.055 Uiso 1 1 d R . .
C6 C 0.3523(5) 0.36662(15) 0.2488(3) 0.0265(6) Uani 1 1 d . . .
C7 C 0.2431(5) 0.38930(14) 0.4076(3) 0.0239(6) Uani 1 1 d . . .
C8 C 0.1284(5) 0.28462(15) 0.2724(3) 0.0275(6) Uani 1 1 d . . .
C9 C -0.0008(5) 0.21169(16) 0.2265(3) 0.0282(6) Uani 1 1 d . . .
C10 C 0.0083(5) 0.16620(16) 0.1286(3) 0.0328(7) Uani 1 1 d . . .
H10A H 0.1016 0.1785 0.0960 0.039 Uiso 1 1 d R . .
C11 C -0.1228(5) 0.10203(16) 0.0806(3) 0.0317(7) Uani 1 1 d . . .
H11A H -0.1150 0.0716 0.0150 0.038 Uiso 1 1 d R . .
C12 C -0.2613(6) 0.12358(18) 0.2218(3) 0.0400(8) Uani 1 1 d . . .
H12A H -0.3523 0.1088 0.2549 0.048 Uiso 1 1 d R . .
C13 C -0.1329(6) 0.18824(18) 0.2775(4) 0.0419(8) Uani 1 1 d . . .
H13A H -0.1358 0.2157 0.3478 0.050 Uiso 1 1 d R . .
O1W O 0.024(4) 0.5169(14) 0.0437(19) 0.171(9) Uani 0.30 1 d P . .
H1WA H -0.0378 0.4738 0.0451 0.256 Uiso 0.60 1 d PR . .

loop_
_atom_site_aniso_label
_atom_site_aniso_U_11
_atom_site_aniso_U_22
_atom_site_aniso_U_33
_atom_site_aniso_U_23
_atom_site_aniso_U_13
_atom_site_aniso_U_12
Ni1 0.0230(3) 0.0101(2) 0.0251(3) 0.00053(17) 0.0138(2) -0.00005(17)
O1 0.0344(10) 0.0152(9) 0.0321(10) -0.0054(7) 0.0220(9) -0.0051(7)
N1 0.0544(18) 0.062(2) 0.0541(19) 0.0037(15) 0.0406(16) -0.0048(15)
N2 0.0302(12) 0.0179(11) 0.0276(12) -0.0033(9) 0.0158(10) -0.0023(9)
N3 0.0471(15) 0.0232(12) 0.0424(15) -0.0107(11) 0.0318(13) -0.0134(11)
N4 0.0381(13) 0.0211(12) 0.0344(13) -0.0089(10) 0.0238(12) -0.0107(10)
N5 0.0280(11) 0.0162(10) 0.0306(12) -0.0045(9) 0.0163(10) -0.0047(9)
C1 0.072(3) 0.050(2) 0.061(2) -0.0085(18) 0.051(2) -0.008(2)
C2 0.058(2) 0.0369(18) 0.050(2) -0.0122(15) 0.0393(18) -0.0115(15)
C3 0.0345(15) 0.0280(15) 0.0294(15) 0.0021(12) 0.0190(13) -0.0019(12)
C4 0.0446(18) 0.0316(16) 0.0382(17) -0.0012(13) 0.0249(15) -0.0081(14)
C5 0.0445(19) 0.046(2) 0.050(2) 0.0062(16) 0.0271(17) -0.0111(16)
C6 0.0295(14) 0.0240(14) 0.0266(14) 0.0003(11) 0.0149(12) -0.0018(11)
C7 0.0302(14) 0.0175(12) 0.0275(14) 0.0022(11) 0.0174(12) -0.0030(10)
C8 0.0337(15) 0.0203(14) 0.0332(15) -0.0050(11) 0.0206(13) -0.0067(11)
C9 0.0326(15) 0.0229(14) 0.0330(15) -0.0071(11) 0.0198(13) -0.0083(11)
C10 0.0393(17) 0.0295(15) 0.0406(17) -0.0114(13) 0.0284(15) -0.0133(13)
C11 0.0391(17) 0.0263(15) 0.0387(17) -0.0125(12) 0.0265(15) -0.0064(12)
C12 0.053(2) 0.0393(18) 0.0492(19) -0.0172(15) 0.0415(17) -0.0209(15)
C13 0.061(2) 0.0354(17) 0.0498(19) -0.0228(15) 0.0433(18) -0.0243(16)
O1W 0.202(18) 0.25(2) 0.135(18) -0.078(14) 0.141(17) -0.153(15)

loop_
_atom_type_symbol
_atom_type_description
_atom_type_scat_dispersion_real
_atom_type_scat_dispersion_imag
_atom_type_scat_source
C C 0.0033 0.0016 'International Tables Vol C Tables 4.2.6.8 and 6.1.1.4'
H H 0.0000 0.0000 'International Tables Vol C Tables 4.2.6.8 and 6.1.1.4'
N N 0.0061 0.0033 'International Tables Vol C Tables 4.2.6.8 and 6.1.1.4'
Ni Ni 0.3393 1.1124 'International Tables Vol C Tables 4.2.6.8 and 6.1.1.4'
O O 0.0106 0.0060 'International Tables Vol C Tables 4.2.6.8 and 6.1.1.4'

loop_
_geom_angle_atom_site_label_1
_geom_angle_atom_site_label_2
_geom_angle_atom_site_label_3
_geom_angle
_geom_angle_site_symmetry_1
_geom_angle_site_symmetry_3
_geom_angle_publ_flag
O1 Ni1 O1 180.00(8) . 3_666 ?
O1 Ni1 N5 90.47(8) . 2 ?
O1 Ni1 N5 89.53(8) 3_666 2 ?
O1 Ni1 N5 89.53(8) . 4_666 ?
O1 Ni1 N5 90.47(8) 3_666 4_666 ?
N5 Ni1 N5 180.000(1) 2 4_666 ?
O1 Ni1 N2 115.79(8) . 3_666 ?
O1 Ni1 N2 64.21(8) 3_666 3_666 ?
N5 Ni1 N2 85.50(9) 2 3_666 ?
N5 Ni1 N2 94.50(9) 4_666 3_666 ?
O1 Ni1 N2 64.21(8) . . ?
O1 Ni1 N2 115.79(8) 3_666 . ?
N5 Ni1 N2 94.50(9) 2 . ?
N5 Ni1 N2 85.50(9) 4_666 . ?
N2 Ni1 N2 180.00(8) 3_666 . ?
O1 Ni1 C7 149.41(8) . 3_666 ?
O1 Ni1 C7 30.59(8) 3_666 3_666 ?
N5 Ni1 C7 85.15(9) 2 3_666 ?
N5 Ni1 C7 94.85(9) 4_666 3_666 ?
N2 Ni1 C7 33.74(9) 3_666 3_666 ?
N2 Ni1 C7 146.26(9) . 3_666 ?
O1 Ni1 C7 30.59(8) . . ?
O1 Ni1 C7 149.41(8) 3_666 . ?
N5 Ni1 C7 94.85(9) 2 . ?
N5 Ni1 C7 85.15(9) 4_666 . ?
N2 Ni1 C7 146.26(9) 3_666 . ?
N2 Ni1 C7 33.74(9) . . ?
C7 Ni1 C7 180.0 3_666 . ?
C7 O1 Ni1 93.14(15) . . ?
C5 N1 C1 115.7(3) . . ?
C6 N2 C7 116.6(2) . . ?
C6 N2 Ni1 154.3(2) . . ?
C7 N2 Ni1 87.56(15) . . ?
C6 N3 C8 115.2(2) . . ?
C8 N4 C7 114.0(2) . . ?
C11 N5 C12 117.3(2) . . ?
C11 N5 Ni1 116.84(18) . 2_545 ?
C12 N5 Ni1 124.6(2) . 2_545 ?
N1 C1 C2 124.1(3) . . ?
N1 C1 H1A 118.0 . . ?
C2 C1 H1A 117.9 . . ?
C1 C2 C3 119.7(3) . . ?
C1 C2 H2A 120.2 . . ?
C3 C2 H2A 120.1 . . ?
C4 C3 C2 116.8(3) . . ?
C4 C3 C6 123.6(3) . . ?
C2 C3 C6 119.6(3) . . ?
C5 C4 C3 119.1(3) . . ?
C5 C4 H4A 120.5 . . ?
C3 C4 H4A 120.4 . . ?
N1 C5 C4 124.7(3) . . ?
N1 C5 H5A 117.8 . . ?
C4 C5 H5A 117.5 . . ?
N2 C6 N3 123.9(3) . . ?
N2 C6 C3 119.5(2) . . ?
N3 C6 C3 116.6(2) . . ?
O1 C7 N4 122.4(2) . . ?
O1 C7 N2 114.7(2) . . ?
N4 C7 N2 122.9(2) . . ?
O1 C7 Ni1 56.28(13) . . ?
N4 C7 Ni1 173.4(2) . . ?
N2 C7 Ni1 58.70(13) . . ?
N4 C8 N3 127.4(2) . . ?
N4 C8 C9 117.3(2) . . ?
N3 C8 C9 115.4(2) . . ?
C10 C9 C13 118.1(3) . . ?
C10 C9 C8 119.5(2) . . ?
C13 C9 C8 122.3(2) . . ?
C11 C10 C9 118.8(3) . . ?
C11 C10 H10A 120.6 . . ?
C9 C10 H10A 120.6 . . ?
N5 C11 C10 123.7(3) . . ?
N5 C11 H11A 118.1 . . ?
C10 C11 H11A 118.1 . . ?
N5 C12 C13 122.9(3) . . ?
N5 C12 H12A 118.5 . . ?
C13 C12 H12A 118.6 . . ?
C12 C13 C9 119.0(3) . . ?
C12 C13 H13A 120.5 . . ?
C9 C13 H13A 120.5 . . ?
O1W O1W H1WA 66.6 3_565 . ?

loop_
_geom_bond_atom_site_label_1
_geom_bond_atom_site_label_2
_geom_bond_distance
_geom_bond_site_symmetry_2
_geom_bond_publ_flag
Ni1 O1 2.0734(18) . ?
Ni1 O1 2.0734(18) 3_666 ?
Ni1 N5 2.093(2) 2 ?
Ni1 N5 2.093(2) 4_666 ?
Ni1 N2 2.129(2) 3_666 ?
Ni1 N2 2.129(2) . ?
Ni1 C7 2.489(3) 3_666 ?
Ni1 C7 2.489(3) . ?
O1 C7 1.269(3) . ?
N1 C5 1.327(5) . ?
N1 C1 1.341(5) . ?
N2 C6 1.327(4) . ?
N2 C7 1.384(3) . ?
N3 C6 1.331(3) . ?
N3 C8 1.337(4) . ?
N4 C8 1.322(4) . ?
N4 C7 1.351(3) . ?
N5 C11 1.330(4) . ?
N5 C12 1.338(4) . ?
N5 Ni1 2.093(2) 2_545 ?
C1 C2 1.367(5) . ?
C1 H1A 0.9300 . ?
C2 C3 1.392(4) . ?
C2 H2A 0.9300 . ?
C3 C4 1.387(4) . ?
C3 C6 1.483(4) . ?
C4 C5 1.377(5) . ?
C4 H4A 0.9300 . ?
C5 H5A 0.9300 . ?
C8 C9 1.499(4) . ?
C9 C10 1.380(4) . ?
C9 C13 1.386(4) . ?
C10 C11 1.378(4) . ?
C10 H10A 0.9299 . ?
C11 H11A 0.9300 . ?
C12 C13 1.383(4) . ?
C12 H12A 0.9300 . ?
C13 H13A 0.9300 . ?
O1W O1W 1.04(3) 3_565 ?
O1W H1WA 0.8760 . ?
